data_7032798
loop_
_publ_author_name
'Basile, Madeline'
'Unruh, Daniel K.'
'Flores, Erin'
'Johns, Adam'
'Forbes, Tori Z.'

_publ_section_title
;
 Structural characterization of environmentally relevant ternary uranyl
 citrate complexes present in aqueous solutions and solid state materials.
;
_journal_issue 6
_journal_name_full 'Dalton transactions (Cambridge, England : 2003)'
_journal_page_first 2597
_journal_page_last 2605
_journal_paper_doi 10.1039/c4dt02442g
_journal_volume 44
_journal_year 2015
_chemical_formula_sum 'C26 H26 Al2 N2 O45 Sr2 U2'
_chemical_formula_weight 1791.75
_chemical_name_systematic
;
 ?
;
_space_group_IT_number 2
_symmetry_cell_setting triclinic
_symmetry_Int_Tables_number 2
_symmetry_space_group_name_Hall '-P 1'
_symmetry_space_group_name_H-M 'P -1'
_atom_sites_solution_hydrogens geom
_atom_sites_solution_primary direct
_atom_sites_solution_secondary difmap
_audit_creation_date 2013-11-14T16:49:43-00:00
_audit_creation_method 'WinGX routine CIF_UPDATE'
_cell_angle_alpha 78.605(3)
_cell_angle_beta 85.842(3)
_cell_angle_gamma 86.569(3)
_cell_formula_units_Z 1
_cell_length_a 8.7930(8)
_cell_length_b 10.6713(9)
_cell_length_c 14.5554(13)
_cell_measurement_reflns_used 6135
_cell_measurement_temperature 100(2)
_cell_measurement_theta_max 24.98
_cell_measurement_theta_min 2.32
_cell_volume 1333.9(2)
_computing_cell_refinement 'APEX2 (Bruker AXS, 2006)'
_computing_data_collection 'Collect (Nonius BV, 1997-2000)'
_computing_data_reduction 'APEX2 (Bruker AXS, 2006)'
_computing_molecular_graphics 'CrystalMaker v2.7.7'
_computing_structure_refinement 'SHELXL-2013 (Sheldrick, 2013)'
_computing_structure_solution 'SHELXL-2013 (Sheldrick, 2013)'
_diffrn_ambient_temperature 100(2)
_diffrn_measured_fraction_theta_full 0.999
_diffrn_measured_fraction_theta_max 0.994
_diffrn_measurement_device_type KappaCCD
_diffrn_measurement_method 'CCD phi and omega scans'
_diffrn_radiation_monochromator graphite
_diffrn_radiation_type MoK\a
_diffrn_radiation_wavelength 0.71073
_diffrn_reflns_av_R_equivalents 0.0479
_diffrn_reflns_Laue_measured_fraction_full 0.999
_diffrn_reflns_Laue_measured_fraction_max 0.994
_diffrn_reflns_limit_h_max 10
_diffrn_reflns_limit_h_min -10
_diffrn_reflns_limit_k_max 12
_diffrn_reflns_limit_k_min -12
_diffrn_reflns_limit_l_max 17
_diffrn_reflns_limit_l_min -17
_diffrn_reflns_number 20450
_diffrn_reflns_point_group_measured_fraction_full 0.999
_diffrn_reflns_point_group_measured_fraction_max 0.994
_diffrn_reflns_theta_full 25.242
_diffrn_reflns_theta_max 25.379
_diffrn_reflns_theta_min 1.43
_exptl_absorpt_coefficient_mu 8.192
_exptl_absorpt_correction_T_max 0.7452
_exptl_absorpt_correction_T_min 0.5651
_exptl_absorpt_correction_type multi-scan
_exptl_absorpt_process_details SADABS
_exptl_crystal_colour yellow
_exptl_crystal_density_diffrn 2.231
_exptl_crystal_description blocky
_exptl_crystal_F_000 842
_exptl_crystal_size_max 0.06
_exptl_crystal_size_mid 0.06
_exptl_crystal_size_min 0.04
_refine_diff_density_max 3.861
_refine_diff_density_min -2.286
_refine_diff_density_rms 0.256
_refine_ls_extinction_method none
_refine_ls_goodness_of_fit_ref 1.08
_refine_ls_hydrogen_treatment constr
_refine_ls_matrix_type full
_refine_ls_number_parameters 368
_refine_ls_number_reflns 4864
_refine_ls_number_restraints 6
_refine_ls_restrained_S_all 1.079
_refine_ls_R_factor_all 0.0502
_refine_ls_R_factor_gt 0.0417
_refine_ls_shift/su_max 0.001
_refine_ls_shift/su_mean 0
_refine_ls_structure_factor_coef Fsqd
_refine_ls_weighting_details 'w=1/[\s^2^(Fo^2^)+(0.0743P)^2^+4.5749P] where P=(Fo^2^+2Fc^2^)/3'
_refine_ls_weighting_scheme calc
_refine_ls_wR_factor_gt 0.1104
_refine_ls_wR_factor_ref 0.1166
_reflns_number_gt 4303
_reflns_number_total 4864
_reflns_threshold_expression 'I > 2\s(I)'
_cod_data_source_file c4dt02442g2.cif
_cod_data_source_block U2Al2-2
_cod_depositor_comments 'Adding full bibliography for 7032797--7032801.cif.'
_cod_database_code 7032798
_shelx_estimated_absorpt_t_min 0.639
_shelx_estimated_absorpt_t_max 0.735

loop_
_symmetry_equiv_pos_as_xyz
'x, y, z'
'-x, -y, -z'

loop_
_atom_site_label
_atom_site_type_symbol
_atom_site_fract_x
_atom_site_fract_y
_atom_site_fract_z
_atom_site_U_iso_or_equiv
_atom_site_adp_type
_atom_site_occupancy
_atom_site_calc_flag
U1 U 0.48467(3) 0.45111(3) 0.65125(2) 0.01318(12) Uani 1 d
Sr1 Sr -0.19521(8) 0.66869(7) 0.77907(5) 0.01549(18) Uani 1 d
Al1 Al 0.2531(3) 0.2351(2) 0.79572(16) 0.0145(5) Uani 1 d
O1 O 0.4030(6) 0.3436(5) 0.8012(3) 0.0123(10) Uani 1 d
O2 O 0.1896(6) 0.2206(5) 0.9222(4) 0.0197(12) Uani 1 d
O3 O 0.3130(6) 0.2749(5) 0.6685(4) 0.0154(9) Uani 1 d
O4 O 0.5986(6) 0.5044(5) 0.7823(4) 0.0173(12) Uani 1 d
O5 O 0.3498(6) 0.3517(5) 0.3754(3) 0.0144(11) Uani 1 d
O6 O 0.1207(6) 0.1202(5) 0.7622(4) 0.0203(12) Uani 1 d
O7 O 0.0936(6) 0.3671(5) 0.7746(4) 0.0199(12) Uani 1 d
O8 O 0.6943(6) 0.4421(5) 0.9212(4) 0.0194(12) Uani 1 d
O9 O 0.1864(6) 0.2462(5) 1.0684(4) 0.0190(12) Uani 1 d
O10 O -0.4695(6) 0.7855(5) 0.8017(4) 0.0208(12) Uani 1 d
O11 O -0.2675(6) 0.3090(5) 1.0949(4) 0.0201(12) Uani 1 d
O12 O 0.3864(7) 0.0909(5) 0.8283(4) 0.0217(12) Uani 1 d
O13 O 0.0247(6) 0.5397(5) 0.8923(4) 0.0237(13) Uani 1 d
O14 O 0.6410(6) 0.3417(5) 0.6445(4) 0.0208(12) Uani 1 d
O15 O 0.4080(6) 0.4140(5) 0.5001(4) 0.0209(13) Uani 1 d
O16 O 0.0321(8) 0.0727(7) 0.6350(4) 0.0373(17) Uani 1 d
O17 O 0.3291(6) 0.5632(5) 0.6533(4) 0.0194(12) Uani 1 d
O18 O -0.0660(7) 0.5062(7) 0.6935(5) 0.0375(17) Uani 1 d
O19A O 0.6087(15) -0.0195(15) 0.8768(11) 0.023(3) Uani 0.5 d
O19B O 0.5500(15) -0.0311(15) 0.9104(11) 0.023(3) Uani 0.5 d
O20A O 0.0762(12) 0.7606(12) 0.7171(10) 0.057(4) Uani 0.702(16) d
O20B O 0.045(3) 0.753(3) 0.653(2) 0.057(4) Uani 0.298(16) d
O21A O -0.1659(15) 0.9085(12) 0.7479(10) 0.023(3) Uani 0.5 d
O21B O -0.2067(16) 0.9118(14) 0.6947(13) 0.037(4) Uani 0.5 d
O22 O -0.510(3) 1.006(2) 0.653(2) 0.118(6) Uani 0.5 d
O23 O -0.605(3) 0.886(2) 0.595(2) 0.118(6) Uani 0.5 d
O24 O -0.737(3) 0.865(2) 0.512(2) 0.118(6) Uani 0.5 d
N1 N -0.0665(7) 0.0963(6) 1.0914(5) 0.0177(14) Uani 1 d
H1A H -0.1481 0.1519 1.0955 0.027 Uiso 1 calc
H1B H 0.0213 0.1374 1.0911 0.027 Uiso 1 calc
H1C H -0.0715 0.0301 1.1415 0.027 Uiso 1 calc
C1 C 0.3376(8) 0.3363(7) 0.4625(5) 0.0136(15) Uani 1 d
C2 C 0.1080(10) 0.1372(8) 0.6733(6) 0.0218(18) Uani 1 d
C3 C 0.2461(8) 0.2625(7) 0.9883(5) 0.0144(16) Uani 1 d
C4 C 0.6053(8) 0.4296(7) 0.8620(5) 0.0148(16) Uani 1 d
C5 C 0.4909(9) 0.3227(7) 0.8807(5) 0.0151(16) Uani 1 d
C6 C 0.1895(9) 0.2541(7) 0.6166(5) 0.0154(9) Uani 1 d
C7 C 0.2493(10) 0.2304(7) 0.5207(5) 0.0178(17) Uani 1 d
H7A H 0.3155 0.1511 0.5295 0.021 Uiso 1 calc
H7B H 0.1617 0.2158 0.4857 0.021 Uiso 1 calc
C8 C 0.5111(11) 0.0791(8) 0.8708(7) 0.031(2) Uani 1 d
C9 C 0.0307(8) 0.4182(8) 0.6983(6) 0.0201(18) Uani 1 d
C10 C 0.3896(9) 0.3373(7) 0.9669(5) 0.0164(16) Uani 1 d
H10A H 0.3589 0.4291 0.9612 0.02 Uiso 1 calc
H10B H 0.4524 0.3135 1.022 0.02 Uiso 1 calc
C11 C 0.0740(9) 0.3686(8) 0.6086(6) 0.0193(17) Uani 1 d
H11A H 0.1162 0.4397 0.5611 0.023 Uiso 1 calc
H11B H -0.0203 0.3442 0.5847 0.023 Uiso 1 calc
C12 C -0.0685(8) 0.0463(7) 1.0034(5) 0.0167(16) Uani 1 d
H12A H -0.0645 0.118 0.9487 0.02 Uiso 1 calc
H12B H -0.164 0.0018 1.0032 0.02 Uiso 1 calc
C13 C 0.5854(9) 0.1963(8) 0.8899(6) 0.0211(18) Uani 1 d
H13A H 0.6775 0.2112 0.8466 0.025 Uiso 1 calc
H13B H 0.6205 0.1747 0.9545 0.025 Uiso 1 calc

loop_
_atom_site_aniso_label
_atom_site_aniso_U_11
_atom_site_aniso_U_22
_atom_site_aniso_U_33
_atom_site_aniso_U_23
_atom_site_aniso_U_13
_atom_site_aniso_U_12
U1 0.01303(17) 0.01240(18) 0.01401(17) -0.00150(11) -0.00116(11) -0.00299(11)
Sr1 0.0130(4) 0.0172(4) 0.0169(4) -0.0036(3) -0.0018(3) -0.0041(3)
Al1 0.0170(11) 0.0131(11) 0.0140(11) -0.0027(9) -0.0010(9) -0.0050(9)
O1 0.011(2) 0.010(3) 0.016(3) -0.002(2) -0.003(2) 0.000(2)
O2 0.019(3) 0.021(3) 0.020(3) -0.002(2) -0.001(2) -0.009(2)
O3 0.016(2) 0.015(2) 0.017(2) -0.0036(18) -0.0041(18) -0.0067(17)
O4 0.022(3) 0.012(3) 0.018(3) -0.002(2) 0.000(2) -0.007(2)
O5 0.016(3) 0.016(3) 0.012(3) -0.003(2) -0.001(2) -0.001(2)
O6 0.025(3) 0.024(3) 0.014(3) -0.006(2) -0.001(2) -0.011(2)
O7 0.015(3) 0.025(3) 0.019(3) -0.004(2) -0.003(2) 0.003(2)
O8 0.015(3) 0.020(3) 0.024(3) -0.005(2) -0.002(2) -0.003(2)
O9 0.016(3) 0.022(3) 0.019(3) -0.002(2) -0.003(2) -0.005(2)
O10 0.013(3) 0.025(3) 0.023(3) -0.003(2) -0.001(2) -0.001(2)
O11 0.016(3) 0.019(3) 0.025(3) -0.003(2) -0.004(2) 0.001(2)
O12 0.033(3) 0.013(3) 0.021(3) -0.003(2) -0.009(3) -0.002(2)
O13 0.017(3) 0.022(3) 0.032(3) -0.003(3) -0.006(2) -0.001(2)
O14 0.020(3) 0.019(3) 0.021(3) 0.000(2) 0.000(2) 0.000(2)
O15 0.022(3) 0.019(3) 0.023(3) -0.005(2) 0.000(2) -0.011(2)
O16 0.047(4) 0.049(4) 0.019(3) -0.009(3) 0.006(3) -0.037(4)
O17 0.019(3) 0.016(3) 0.022(3) 0.000(2) -0.003(2) 0.000(2)
O18 0.024(3) 0.057(5) 0.033(4) -0.017(3) -0.014(3) 0.021(3)
O19A 0.015(8) 0.016(4) 0.037(9) -0.008(6) -0.002(5) 0.008(6)
O19B 0.015(8) 0.016(4) 0.037(9) -0.008(6) -0.002(5) 0.008(6)
O20A 0.027(5) 0.056(6) 0.076(9) 0.018(7) -0.010(6) 0.006(5)
O20B 0.027(5) 0.056(6) 0.076(9) 0.018(7) -0.010(6) 0.006(5)
O21A 0.024(7) 0.015(6) 0.028(7) 0.000(6) 0.009(6) -0.001(5)
O21B 0.024(8) 0.024(7) 0.057(11) 0.007(8) -0.001(7) 0.002(6)
O22 0.095(10) 0.055(7) 0.203(17) -0.048(9) 0.024(10) 0.033(7)
O23 0.095(10) 0.055(7) 0.203(17) -0.048(9) 0.024(10) 0.033(7)
O24 0.095(10) 0.055(7) 0.203(17) -0.048(9) 0.024(10) 0.033(7)
N1 0.014(3) 0.011(3) 0.027(4) 0.000(3) -0.004(3) -0.002(3)
C1 0.007(3) 0.013(4) 0.023(4) -0.005(3) -0.005(3) -0.001(3)
C2 0.024(4) 0.019(4) 0.023(4) -0.005(4) 0.001(4) -0.013(3)
C3 0.015(4) 0.013(4) 0.014(4) -0.003(3) 0.002(3) -0.004(3)
C4 0.013(4) 0.010(4) 0.022(4) -0.004(3) -0.002(3) 0.003(3)
C5 0.018(4) 0.007(4) 0.020(4) -0.003(3) -0.002(3) 0.002(3)
C6 0.016(2) 0.015(2) 0.017(2) -0.0036(18) -0.0041(18) -0.0067(17)
C7 0.028(4) 0.012(4) 0.014(4) -0.001(3) 0.000(3) -0.009(3)
C8 0.040(5) 0.018(5) 0.038(5) -0.012(4) -0.014(4) 0.003(4)
C9 0.010(4) 0.032(5) 0.022(4) -0.013(4) -0.002(3) -0.003(3)
C10 0.025(4) 0.011(4) 0.015(4) -0.002(3) -0.006(3) -0.005(3)
C11 0.014(4) 0.027(5) 0.019(4) -0.005(3) -0.005(3) -0.002(3)
C12 0.016(4) 0.014(4) 0.020(4) -0.002(3) -0.008(3) 0.004(3)
C13 0.020(4) 0.018(4) 0.027(4) -0.006(3) -0.008(4) 0.004(3)

loop_
_atom_type_symbol
_atom_type_description
_atom_type_scat_dispersion_real
_atom_type_scat_dispersion_imag
_atom_type_scat_source
C C 0.0033 0.0016 'International Tables Vol C Tables 4.2.6.8 and 6.1.1.4'
H H 0 0 'International Tables Vol C Tables 4.2.6.8 and 6.1.1.4'
N N 0.0061 0.0033 'International Tables Vol C Tables 4.2.6.8 and 6.1.1.4'
O O 0.0106 0.006 'International Tables Vol C Tables 4.2.6.8 and 6.1.1.4'
Al Al 0.0645 0.0514 'International Tables Vol C Tables 4.2.6.8 and 6.1.1.4'
Sr Sr -1.5307 3.2498 'International Tables Vol C Tables 4.2.6.8 and 6.1.1.4'
U U -9.6767 9.6646 'International Tables Vol C Tables 4.2.6.8 and 6.1.1.4'

loop_
_geom_angle_atom_site_label_1
_geom_angle_atom_site_label_2
_geom_angle_atom_site_label_3
_geom_angle
_geom_angle_site_symmetry_1
_geom_angle_site_symmetry_3
O14 U1 O17 177.8(2) . .
O14 U1 O1 92.3(2) . .
O17 U1 O1 89.9(2) . .
O14 U1 O4 86.8(2) . .
O17 U1 O4 94.6(2) . .
O1 U1 O4 62.73(17) . .
O14 U1 O3 89.2(2) . .
O17 U1 O3 91.5(2) . .
O1 U1 O3 60.05(17) . .
O4 U1 O3 122.38(18) . .
O14 U1 O15 89.1(2) . .
O17 U1 O15 89.2(2) . .
O1 U1 O15 127.00(17) . .
O4 U1 O15 169.65(18) . .
O3 U1 O15 67.01(17) . .
O14 U1 O15 88.2(2) . 2_666
O17 U1 O15 89.7(2) . 2_666
O1 U1 O15 172.42(16) . 2_666
O4 U1 O15 109.77(17) . 2_666
O3 U1 O15 127.52(17) . 2_666
O15 U1 O15 60.6(2) . 2_666
O14 U1 O5 94.4(2) . 2_666
O17 U1 O5 84.9(2) . 2_666
O1 U1 O5 122.58(16) . 2_666
O4 U1 O5 60.84(16) . 2_666
O3 U1 O5 175.40(16) . 2_666
O15 U1 O5 110.08(17) . 2_666
O15 U1 O5 49.86(16) 2_666 2_666
O14 U1 C1 91.1(2) . 2_666
O17 U1 C1 87.4(2) . 2_666
O1 U1 C1 147.05(18) . 2_666
O4 U1 C1 84.77(19) . 2_666
O3 U1 C1 152.81(19) . 2_666
O15 U1 C1 85.81(19) . 2_666
O15 U1 C1 25.38(18) 2_666 2_666
O5 U1 C1 24.48(18) 2_666 2_666
O14 U1 Al1 95.48(18) . .
O17 U1 Al1 86.19(18) . .
O1 U1 Al1 29.43(12) . .
O4 U1 Al1 92.14(13) . .
O3 U1 Al1 31.25(12) . .
O15 U1 Al1 97.71(13) . .
O15 U1 Al1 157.97(12) 2_666 .
O5 U1 Al1 150.60(11) 2_666 .
C1 U1 Al1 172.60(15) 2_666 .
O18 Sr1 O21A 128.7(3) . .
O18 Sr1 O9 141.20(19) . 2_567
O21A Sr1 O9 68.0(3) . 2_567
O18 Sr1 O4 75.9(2) . 1_455
O21A Sr1 O4 140.2(3) . 1_455
O9 Sr1 O4 114.80(17) 2_567 1_455
O18 Sr1 O21B 119.0(4) . .
O21A Sr1 O21B 19.2(4) . .
O9 Sr1 O21B 85.6(4) 2_567 .
O4 Sr1 O21B 126.7(4) 1_455 .
O18 Sr1 O20A 74.9(4) . .
O21A Sr1 O20A 61.0(4) . .
O9 Sr1 O20A 91.2(4) 2_567 .
O4 Sr1 O20A 150.5(3) 1_455 .
O21B Sr1 O20A 65.9(4) . .
O18 Sr1 O10 140.28(19) . .
O21A Sr1 O10 71.0(3) . .
O9 Sr1 O10 75.06(17) 2_567 .
O4 Sr1 O10 71.78(17) 1_455 .
O21B Sr1 O10 66.9(3) . .
O20A Sr1 O10 131.7(3) . .
O18 Sr1 O13 73.39(18) . .
O21A Sr1 O13 111.6(4) . .
O9 Sr1 O13 67.82(17) 2_567 .
O4 Sr1 O13 105.13(17) 1_455 .
O21B Sr1 O13 128.1(4) . .
O20A Sr1 O13 70.8(3) . .
O10 Sr1 O13 137.25(17) . .
O18 Sr1 O5 68.60(17) . 2_566
O21A Sr1 O5 100.0(4) . 2_566
O9 Sr1 O5 149.40(17) 2_567 2_566
O4 Sr1 O5 56.22(16) 1_455 2_566
O21B Sr1 O5 80.8(4) . 2_566
O20A Sr1 O5 107.7(3) . 2_566
O10 Sr1 O5 74.39(16) . 2_566
O13 Sr1 O5 140.66(16) . 2_566
O18 Sr1 O20B 64.1(7) . .
O21A Sr1 O20B 65.4(7) . .
O9 Sr1 O20B 111.2(8) 2_567 .
O4 Sr1 O20B 133.6(8) 1_455 .
O21B Sr1 O20B 62.6(7) . .
O20A Sr1 O20B 21.2(7) . .
O10 Sr1 O20B 128.1(6) . .
O13 Sr1 O20B 85.9(6) . .
O5 Sr1 O20B 86.6(7) 2_566 .
O18 Sr1 O8 85.5(2) . 1_455
O21A Sr1 O8 144.6(3) . 1_455
O9 Sr1 O8 79.40(16) 2_567 1_455
O4 Sr1 O8 45.69(15) 1_455 1_455
O21B Sr1 O8 153.7(3) . 1_455
O20A Sr1 O8 135.3(3) . 1_455
O10 Sr1 O8 88.19(16) . 1_455
O13 Sr1 O8 65.21(16) . 1_455
O5 Sr1 O8 101.48(15) 2_566 1_455
O20B Sr1 O8 143.4(6) . 1_455
O18 Sr1 C4 79.8(2) . 1_455
O21A Sr1 C4 149.4(3) . 1_455
O9 Sr1 C4 97.47(18) 2_567 1_455
O4 Sr1 C4 22.81(18) 1_455 1_455
O21B Sr1 C4 144.2(3) . 1_455
O20A Sr1 C4 148.9(3) . 1_455
O10 Sr1 C4 79.38(18) . 1_455
O13 Sr1 C4 85.03(18) . 1_455
O5 Sr1 C4 78.77(17) 2_566 1_455
O20B Sr1 C4 143.9(7) . 1_455
O8 Sr1 C4 22.89(17) 1_455 1_455
O1 Al1 O3 81.2(2) . .
O1 Al1 O2 93.8(2) . .
O3 Al1 O2 171.8(3) . .
O1 Al1 O12 91.7(2) . .
O3 Al1 O12 97.7(3) . .
O2 Al1 O12 89.0(3) . .
O1 Al1 O6 166.5(3) . .
O3 Al1 O6 86.0(2) . .
O2 Al1 O6 99.3(3) . .
O12 Al1 O6 85.7(3) . .
O1 Al1 O7 95.1(2) . .
O3 Al1 O7 88.8(2) . .
O2 Al1 O7 85.0(3) . .
O12 Al1 O7 171.2(3) . .
O6 Al1 O7 88.8(3) . .
O1 Al1 U1 39.17(16) . .
O3 Al1 U1 42.99(16) . .
O2 Al1 U1 130.80(18) . .
O12 Al1 U1 102.8(2) . .
O6 Al1 U1 128.74(19) . .
O7 Al1 U1 86.02(18) . .
C5 O1 Al1 119.5(4) . .
C5 O1 U1 124.8(4) . .
Al1 O1 U1 111.4(2) . .
C3 O2 Al1 131.0(5) . .
C6 O3 Al1 108.4(4) . .
C6 O3 U1 132.4(4) . .
Al1 O3 U1 105.8(2) . .
C4 O4 U1 123.7(5) . .
C4 O4 Sr1 105.2(4) . 1_655
U1 O4 Sr1 127.7(2) . 1_655
C1 O5 U1 96.2(4) . 2_666
C1 O5 Sr1 143.1(5) . 2_566
U1 O5 Sr1 113.76(18) 2_666 2_566
C2 O6 Al1 112.8(5) . .
C9 O7 Al1 129.6(5) . .
C4 O8 Sr1 85.7(5) . 1_655
C3 O9 Sr1 140.0(5) . 2_567
C8 O12 Al1 130.0(5) . .
C1 O15 U1 142.9(5) . .
C1 O15 U1 97.1(5) . 2_666
U1 O15 U1 119.4(2) . 2_666
C9 O18 Sr1 144.5(5) . .
O19B O19A C8 69(2) . .
O19A O19B C8 80(2) . .
O20B O20A Sr1 85.2(18) . .
O20A O20B Sr1 73.6(19) . .
O21B O21A Sr1 87.4(15) . .
O21A O21B Sr1 73.4(14) . .
C12 N1 H1A 109.5 . .
C12 N1 H1B 109.5 . .
H1A N1 H1B 109.5 . .
C12 N1 H1C 109.5 . .
H1A N1 H1C 109.5 . .
H1B N1 H1C 109.5 . .
O5 C1 O15 116.9(7) . .
O5 C1 C7 121.4(6) . .
O15 C1 C7 121.7(7) . .
O5 C1 U1 59.4(4) . 2_666
O15 C1 U1 57.5(4) . 2_666
C7 C1 U1 179.2(5) . 2_666
O16 C2 O6 124.7(7) . .
O16 C2 C6 121.1(7) . .
O6 C2 C6 114.1(6) . .
O9 C3 O2 122.3(7) . .
O9 C3 C10 118.6(7) . .
O2 C3 C10 119.1(6) . .
O8 C4 O4 123.3(7) . .
O8 C4 C5 121.7(7) . .
O4 C4 C5 114.9(6) . .
O8 C4 Sr1 71.4(4) . 1_655
O4 C4 Sr1 51.9(4) . 1_655
C5 C4 Sr1 166.9(5) . 1_655
O1 C5 C10 109.8(6) . .
O1 C5 C13 111.3(6) . .
C10 C5 C13 114.7(7) . .
O1 C5 C4 105.7(6) . .
C10 C5 C4 108.3(6) . .
C13 C5 C4 106.5(6) . .
O3 C6 C7 109.8(6) . .
O3 C6 C11 109.9(6) . .
C7 C6 C11 111.7(6) . .
O3 C6 C2 107.2(6) . .
C7 C6 C2 111.0(6) . .
C11 C6 C2 107.1(6) . .
C1 C7 C6 114.7(6) . .
C1 C7 H7A 108.6 . .
C6 C7 H7A 108.6 . .
C1 C7 H7B 108.6 . .
C6 C7 H7B 108.6 . .
H7A C7 H7B 107.6 . .
O19B C8 O12 116.2(10) . .
O19B C8 O19A 31.0(7) . .
O12 C8 O19A 125.1(10) . .
O19B C8 C13 121.6(10) . .
O12 C8 C13 120.8(7) . .
O19A C8 C13 111.2(10) . .
O18 C9 O7 123.1(7) . .
O18 C9 C11 116.8(7) . .
O7 C9 C11 120.1(7) . .
C5 C10 C3 118.7(6) . .
C5 C10 H10A 107.6 . .
C3 C10 H10A 107.6 . .
C5 C10 H10B 107.6 . .
C3 C10 H10B 107.6 . .
H10A C10 H10B 107.1 . .
C9 C11 C6 116.3(7) . .
C9 C11 H11A 108.2 . .
C6 C11 H11A 108.2 . .
C9 C11 H11B 108.2 . .
C6 C11 H11B 108.2 . .
H11A C11 H11B 107.4 . .
N1 C12 C12 109.3(7) . 2_557
N1 C12 H12A 109.8 . .
C12 C12 H12A 109.8 2_557 .
N1 C12 H12B 109.8 . .
C12 C12 H12B 109.8 2_557 .
H12A C12 H12B 108.3 . .
C8 C13 C5 118.6(7) . .
C8 C13 H13A 107.7 . .
C5 C13 H13A 107.7 . .
C8 C13 H13B 107.7 . .
C5 C13 H13B 107.7 . .
H13A C13 H13B 107.1 . .

loop_
_geom_bond_atom_site_label_1
_geom_bond_atom_site_label_2
_geom_bond_distance
_geom_bond_site_symmetry_2
U1 O14 1.760(6) .
U1 O17 1.765(5) .
U1 O1 2.341(5) .
U1 O4 2.396(5) .
U1 O3 2.445(5) .
U1 O15 2.458(5) .
U1 O5 2.581(5) 2_666
Sr1 O18 2.502(6) .
Sr1 O21A 2.535(13) .
Sr1 O9 2.567(5) 2_567
Sr1 O4 2.588(5) 1_455
Sr1 O21B 2.642(14) .
Sr1 O20A 2.663(11) .
Sr1 O10 2.677(5) .
Sr1 O13 2.756(6) .
Sr1 O5 2.761(5) 2_566
Sr1 O20B 2.77(3) .
Sr1 O8 3.013(6) 1_455
Al1 O1 1.821(5) .
Al1 O3 1.860(6) .
Al1 O2 1.864(6) .
Al1 O12 1.882(6) .
Al1 O6 1.894(6) .
Al1 O7 1.923(6) .
O1 C5 1.412(9) .
O2 C3 1.280(9) .
O3 C6 1.419(9) .
O4 C4 1.274(9) .
O5 C1 1.243(9) .
O6 C2 1.283(10) .
O7 C9 1.285(10) .
O8 C4 1.237(9) .
O9 C3 1.227(9) .
O12 C8 1.285(11) .
O15 C1 1.288(9) .
O16 C2 1.221(9) .
O18 C9 1.224(10) .
O19A O19B 0.684(14) .
O19A C8 1.311(17) .
O19B C8 1.243(18) .
O20A O20B 1.00(3) .
O21A O21B 0.871(16) .
O23 O24 1.79(4) .
N1 C12 1.482(10) .
N1 H1A 0.91 .
N1 H1B 0.91 .
N1 H1C 0.91 .
C1 C7 1.493(10) .
C2 C6 1.538(11) .
C3 C10 1.513(10) .
C4 C5 1.537(10) .
C5 C10 1.513(11) .
C5 C13 1.529(10) .
C6 C7 1.519(11) .
C6 C11 1.533(11) .
C7 H7A 0.99 .
C7 H7B 0.99 .
C8 C13 1.527(12) .
C9 C11 1.518(11) .
C10 H10A 0.99 .
C10 H10B 0.99 .
C11 H11A 0.99 .
C11 H11B 0.99 .
C12 C12 1.522(14) 2_557
C12 H12A 0.99 .
C12 H12B 0.99 .
C13 H13A 0.99 .
C13 H13B 0.99 .
